data_2222693
loop_
_publ_author_name
'Zhu, Xiaohui'

_publ_section_title
;
 5-Bromo-<i>N</i>^3^-phenylpyrazine-2,3-diamine
;
_journal_coeditor_code GK2218
_journal_issue 8
_journal_name_full 'Acta Crystallographica Section E'
_journal_page_first o1968
_journal_paper_doi 10.1107/S1600536809028554
_journal_volume 65
_journal_year 2009
_chemical_formula_iupac 'C10 H9 Br N4'
_chemical_formula_moiety 'C10 H9 Br N4'
_chemical_formula_sum 'C10 H9 Br N4'
_chemical_formula_weight 265.12
_chemical_name_systematic
;
5-Bromo-<i>N</i>^3^-phenylpyrazine-2,3-diamine
;
_space_group_IT_number 14
_symmetry_cell_setting monoclinic
_symmetry_space_group_name_Hall '-P 2ybc'
_symmetry_space_group_name_H-M 'P 1 21/c 1'
_atom_sites_solution_hydrogens geom
_atom_sites_solution_primary direct
_atom_sites_solution_secondary difmap
_audit_creation_method SHELXL-97
_cell_angle_alpha 90.00
_cell_angle_beta 91.307(2)
_cell_angle_gamma 90.00
_cell_formula_units_Z 4
_cell_length_a 7.4834(8)
_cell_length_b 15.4038(17)
_cell_length_c 9.2079(10)
_cell_measurement_reflns_used 2474
_cell_measurement_temperature 293(2)
_cell_measurement_theta_max 27.59
_cell_measurement_theta_min 2.58
_cell_volume 1061.1(2)
_computing_cell_refinement 'SAINT (Bruker, 2005)'
_computing_data_collection 'SMART (Bruker, 2005)'
_computing_data_reduction 'SAINT (Bruker, 2005)'
_computing_molecular_graphics 'SHELXTL (Sheldrick, 2008)'
_computing_publication_material 'SHELXL97 (Sheldrick, 2008)'
_computing_structure_refinement 'SHELXL97 (Sheldrick, 2008)'
_computing_structure_solution 'SHELXS97 (Sheldrick, 2008)'
_diffrn_ambient_temperature 293(2)
_diffrn_measured_fraction_theta_full 0.999
_diffrn_measured_fraction_theta_max 0.999
_diffrn_measurement_device_type 'Bruker SMART APEX'
_diffrn_measurement_method '\f and \w'
_diffrn_radiation_monochromator graphite
_diffrn_radiation_source 'fine-focus sealed tube'
_diffrn_radiation_type MoK\a
_diffrn_radiation_wavelength 0.71073
_diffrn_reflns_av_R_equivalents 0.0223
_diffrn_reflns_av_sigmaI/netI 0.0239
_diffrn_reflns_limit_h_max 8
_diffrn_reflns_limit_h_min -8
_diffrn_reflns_limit_k_max 18
_diffrn_reflns_limit_k_min -17
_diffrn_reflns_limit_l_max 10
_diffrn_reflns_limit_l_min -10
_diffrn_reflns_number 5494
_diffrn_reflns_theta_full 25.03
_diffrn_reflns_theta_max 25.03
_diffrn_reflns_theta_min 2.58
_diffrn_standards_decay_% 0
_exptl_absorpt_coefficient_mu 3.845
_exptl_absorpt_correction_T_max 0.6998
_exptl_absorpt_correction_T_min 0.5963
_exptl_absorpt_correction_type multi-scan
_exptl_absorpt_process_details '(SADABS; Bruker, 2005)'
_exptl_crystal_colour colorless
_exptl_crystal_density_diffrn 1.660
_exptl_crystal_density_method 'not measured'
_exptl_crystal_description block
_exptl_crystal_F_000 528
_exptl_crystal_size_max 0.15
_exptl_crystal_size_mid 0.12
_exptl_crystal_size_min 0.10
_refine_diff_density_max 0.329
_refine_diff_density_min -0.326
_refine_ls_extinction_coef 0.0241(11)
_refine_ls_extinction_expression Fc^*^=kFc[1+0.001xFc^2^\l^3^/sin(2\q)]^-1/4^
_refine_ls_extinction_method 'SHELXL97 (Sheldrick, 2008)'
_refine_ls_goodness_of_fit_ref 1.003
_refine_ls_hydrogen_treatment constr
_refine_ls_matrix_type full
_refine_ls_number_parameters 140
_refine_ls_number_reflns 1871
_refine_ls_number_restraints 0
_refine_ls_restrained_S_all 1.003
_refine_ls_R_factor_all 0.0337
_refine_ls_R_factor_gt 0.0247
_refine_ls_shift/su_max 0.002
_refine_ls_shift/su_mean 0.000
_refine_ls_structure_factor_coef Fsqd
_refine_ls_weighting_details 'calc w=1/[\s^2^(Fo^2^)+(0.025P)^2^+0.6504P] where P=(Fo^2^+2Fc^2^)/3'
_refine_ls_weighting_scheme calc
_refine_ls_wR_factor_gt 0.0549
_refine_ls_wR_factor_ref 0.0589
_reflns_number_gt 1555
_reflns_number_total 1871
_reflns_threshold_expression I>2\s(I)
_cod_data_source_file gk2218.cif
_cod_data_source_block I
_cod_original_sg_symbol_H-M 'P 21/c'
_cod_database_code 2222693
_cod_database_fobs_code 2222693

loop_
_symmetry_equiv_pos_as_xyz
'x, y, z'
'-x, y+1/2, -z+1/2'
'-x, -y, -z'
'x, -y-1/2, z-1/2'

loop_
_atom_site_type_symbol
_atom_site_label
_atom_site_fract_x
_atom_site_fract_y
_atom_site_fract_z
_atom_site_U_iso_or_equiv
_atom_site_adp_type
_atom_site_calc_flag
_atom_site_refinement_flags
_atom_site_occupancy
_atom_site_disorder_assembly
_atom_site_disorder_group
Br Br1 -0.05901(4) 0.351301(18) 1.09071(3) 0.05020(14) Uani d . 1 . .
N N1 0.1466(3) 0.39455(14) 0.4791(2) 0.0455(5) Uani d . 1 . .
H H1A 0.1000 0.4388 0.4334 0.046(8) Uiso d R 1 . .
H H1B 0.2400 0.3676 0.4472 0.075(11) Uiso d R 1 . .
N N2 -0.0254(3) 0.43567(13) 0.6710(2) 0.0404(5) Uani d . 1 . .
N N3 0.1484(2) 0.31467(12) 0.84959(19) 0.0319(4) Uani d . 1 . .
N N4 0.3193(3) 0.27272(13) 0.6497(2) 0.0420(5) Uani d . 1 . .
H H4 0.2980 0.2595 0.5591 0.063(9) Uiso d R 1 . .
C C1 0.1017(3) 0.38587(14) 0.6195(2) 0.0317(5) Uani d . 1 . .
C C2 0.1899(3) 0.32331(14) 0.7117(2) 0.0302(5) Uani d . 1 . .
C C3 0.0152(3) 0.36556(15) 0.8955(2) 0.0343(5) Uani d . 1 . .
C C4 -0.0699(3) 0.42447(16) 0.8104(3) 0.0423(6) Uani d . 1 . .
H H4A -0.1608 0.4579 0.8488 0.051 Uiso calc R 1 . .
C C5 0.4259(3) 0.21097(15) 0.7267(2) 0.0365(6) Uani d . 1 . .
C C6 0.4269(4) 0.12553(16) 0.6809(3) 0.0446(6) Uani d . 1 . .
H H6 0.3565 0.1084 0.6014 0.054 Uiso calc R 1 . .
C C7 0.5329(4) 0.06590(19) 0.7538(3) 0.0564(8) Uani d . 1 . .
H H7 0.5338 0.0084 0.7229 0.068 Uiso calc R 1 . .
C C8 0.6367(4) 0.0902(2) 0.8710(3) 0.0613(8) Uani d . 1 . .
H H8 0.7056 0.0491 0.9209 0.074 Uiso calc R 1 . .
C C9 0.6390(4) 0.1748(2) 0.9145(3) 0.0589(8) Uani d . 1 . .
H H9 0.7108 0.1916 0.9934 0.071 Uiso calc R 1 . .
C C10 0.5348(3) 0.23602(18) 0.8419(3) 0.0468(6) Uani d . 1 . .
H H10 0.5383 0.2938 0.8709 0.056 Uiso calc R 1 . .

loop_
_atom_site_aniso_label
_atom_site_aniso_U_11
_atom_site_aniso_U_22
_atom_site_aniso_U_33
_atom_site_aniso_U_12
_atom_site_aniso_U_13
_atom_site_aniso_U_23
Br1 0.0541(2) 0.0615(2) 0.03565(17) 0.00683(14) 0.01461(11) 0.00123(12)
N1 0.0648(15) 0.0406(12) 0.0314(11) 0.0182(11) 0.0047(10) 0.0082(9)
N2 0.0466(13) 0.0353(11) 0.0392(12) 0.0102(9) 0.0014(9) 0.0047(9)
N3 0.0345(11) 0.0327(10) 0.0288(10) 0.0035(8) 0.0036(8) 0.0018(8)
N4 0.0504(13) 0.0451(12) 0.0310(11) 0.0194(10) 0.0094(9) 0.0070(9)
C1 0.0369(13) 0.0262(11) 0.0320(12) 0.0014(10) -0.0003(10) -0.0008(9)
C2 0.0330(13) 0.0265(11) 0.0312(12) 0.0008(9) 0.0013(10) 0.0001(9)
C3 0.0375(13) 0.0359(13) 0.0297(12) -0.0004(10) 0.0048(10) -0.0004(10)
C4 0.0433(15) 0.0400(14) 0.0440(15) 0.0124(11) 0.0085(11) 0.0005(11)
C5 0.0339(13) 0.0404(14) 0.0356(12) 0.0084(10) 0.0107(10) 0.0087(11)
C6 0.0408(15) 0.0416(15) 0.0516(16) 0.0068(11) 0.0040(12) 0.0028(12)
C7 0.0502(17) 0.0404(15) 0.079(2) 0.0149(13) 0.0099(15) 0.0084(14)
C8 0.0492(18) 0.069(2) 0.066(2) 0.0229(15) 0.0049(15) 0.0211(16)
C9 0.0419(16) 0.084(2) 0.0504(17) 0.0121(15) -0.0041(13) 0.0015(15)
C10 0.0438(15) 0.0478(15) 0.0489(15) 0.0067(12) 0.0064(12) -0.0016(13)

loop_
_atom_type_symbol
_atom_type_description
_atom_type_scat_dispersion_real
_atom_type_scat_dispersion_imag
_atom_type_scat_source
C C 0.0033 0.0016 'International Tables Vol C Tables 4.2.6.8 and 6.1.1.4'
H H 0.0000 0.0000 'International Tables Vol C Tables 4.2.6.8 and 6.1.1.4'
N N 0.0061 0.0033 'International Tables Vol C Tables 4.2.6.8 and 6.1.1.4'
Br Br -0.2901 2.4595 'International Tables Vol C Tables 4.2.6.8 and 6.1.1.4'

loop_
_geom_angle_atom_site_label_1
_geom_angle_atom_site_label_2
_geom_angle_atom_site_label_3
_geom_angle_site_symmetry_1
_geom_angle_site_symmetry_3
_geom_angle
_geom_angle_publ_flag
C1 N1 H1A . . 115.8 ?
C1 N1 H1B . . 119.8 ?
H1A N1 H1B . . 121.8 ?
C1 N2 C4 . . 117.7(2) ?
C2 N3 C3 . . 115.85(19) ?
C2 N4 C5 . . 124.36(19) ?
C2 N4 H4 . . 114.5 ?
C5 N4 H4 . . 114.3 ?
N2 C1 N1 . . 119.0(2) ?
N2 C1 C2 . . 120.2(2) ?
N1 C1 C2 . . 120.8(2) ?
N3 C2 N4 . . 121.6(2) ?
N3 C2 C1 . . 121.5(2) ?
N4 C2 C1 . . 116.92(19) ?
N3 C3 C4 . . 123.6(2) ?
N3 C3 Br1 . . 117.62(16) ?
C4 C3 Br1 . . 118.81(18) ?
N2 C4 C3 . . 121.2(2) ?
N2 C4 H4A . . 119.4 ?
C3 C4 H4A . . 119.4 ?
C10 C5 C6 . . 119.6(2) ?
C10 C5 N4 . . 120.8(2) ?
C6 C5 N4 . . 119.5(2) ?
C7 C6 C5 . . 119.5(3) ?
C7 C6 H6 . . 120.2 ?
C5 C6 H6 . . 120.2 ?
C8 C7 C6 . . 120.8(3) ?
C8 C7 H7 . . 119.6 ?
C6 C7 H7 . . 119.6 ?
C9 C8 C7 . . 119.7(3) ?
C9 C8 H8 . . 120.1 ?
C7 C8 H8 . . 120.1 ?
C8 C9 C10 . . 120.4(3) ?
C8 C9 H9 . . 119.8 ?
C10 C9 H9 . . 119.8 ?
C5 C10 C9 . . 119.8(3) ?
C5 C10 H10 . . 120.1 ?
C9 C10 H10 . . 120.1 ?

loop_
_geom_bond_atom_site_label_1
_geom_bond_atom_site_label_2
_geom_bond_site_symmetry_2
_geom_bond_distance
_geom_bond_publ_flag
Br1 C3 . 1.906(2) ?
N1 C1 . 1.349(3) ?
N1 H1A . 0.8699 ?
N1 H1B . 0.8700 ?
N2 C1 . 1.319(3) ?
N2 C4 . 1.344(3) ?
N3 C2 . 1.320(3) ?
N3 C3 . 1.344(3) ?
N4 C2 . 1.377(3) ?
N4 C5 . 1.420(3) ?
N4 H4 . 0.8700 ?
C1 C2 . 1.436(3) ?
C3 C4 . 1.349(3) ?
C4 H4A . 0.9300 ?
C5 C10 . 1.378(4) ?
C5 C6 . 1.382(3) ?
C6 C7 . 1.378(4) ?
C6 H6 . 0.9300 ?
C7 C8 . 1.368(4) ?
C7 H7 . 0.9300 ?
C8 C9 . 1.364(4) ?
C8 H8 . 0.9300 ?
C9 C10 . 1.385(4) ?
C9 H9 . 0.9300 ?
C10 H10 . 0.9300 ?

loop_
_geom_hbond_atom_site_label_D
_geom_hbond_atom_site_label_H
_geom_hbond_atom_site_label_A
_geom_hbond_site_symmetry_A
_geom_hbond_distance_DH
_geom_hbond_distance_HA
_geom_hbond_distance_DA
_geom_hbond_angle_DHA
N1 H1B Cg1 4_565 0.86 2.63 3.436(3) 157
N1 H1A N2 3_566 0.86 2.22 3.084(3) 169

loop_
_geom_torsion_atom_site_label_1
_geom_torsion_atom_site_label_2
_geom_torsion_atom_site_label_3
_geom_torsion_atom_site_label_4
_geom_torsion_site_symmetry_1
_geom_torsion_site_symmetry_2
_geom_torsion_site_symmetry_3
_geom_torsion_site_symmetry_4
_geom_torsion
_geom_torsion_publ_flag
C4 N2 C1 N1 . . . . 178.7(2) ?
C4 N2 C1 C2 . . . . -1.1(3) ?
C3 N3 C2 N4 . . . . -177.5(2) ?
C3 N3 C2 C1 . . . . 2.3(3) ?
C5 N4 C2 N3 . . . . -3.5(4) ?
C5 N4 C2 C1 . . . . 176.6(2) ?
N2 C1 C2 N3 . . . . -0.9(3) ?
N1 C1 C2 N3 . . . . 179.4(2) ?
N2 C1 C2 N4 . . . . 179.0(2) ?
N1 C1 C2 N4 . . . . -0.8(3) ?
C2 N3 C3 C4 . . . . -2.1(3) ?
C2 N3 C3 Br1 . . . . 176.66(16) ?
C1 N2 C4 C3 . . . . 1.3(4) ?
N3 C3 C4 N2 . . . . 0.3(4) ?
Br1 C3 C4 N2 . . . . -178.49(19) ?
C2 N4 C5 C10 . . . . -59.7(3) ?
C2 N4 C5 C6 . . . . 123.5(3) ?
C10 C5 C6 C7 . . . . 1.9(4) ?
N4 C5 C6 C7 . . . . 178.8(2) ?
C5 C6 C7 C8 . . . . 0.1(4) ?
C6 C7 C8 C9 . . . . -1.6(5) ?
C7 C8 C9 C10 . . . . 0.9(5) ?
C6 C5 C10 C9 . . . . -2.6(4) ?
N4 C5 C10 C9 . . . . -179.4(2) ?
C8 C9 C10 C5 . . . . 1.2(4) ?

loop_
_cod_related_entry_id
_cod_related_entry_database
_cod_related_entry_code
1 ChemSpider 24742921
